data_2240065
loop_
_publ_author_name
'Liu, Xian-Rong'
'Zhou, Yan-Ling'

_publ_section_title
;
 Crystal structure of
 1-methyl-3-[2,2,2-trifluoro-1-(1-methyl-1<i>H</i>-indol-3-yl)-1-phenylethyl]-1<i>H</i>-indole
;
_journal_issue 11
_journal_name_full 'Acta Crystallographica Section E'
_journal_page_first o1156
_journal_paper_doi 10.1107/S1600536814021916
_journal_volume 70
_journal_year 2014
_chemical_formula_iupac 'C26 H21 F3 N2'
_chemical_formula_moiety 'C26 H21 F3 N2'
_chemical_formula_sum 'C26 H21 F3 N2'
_chemical_formula_weight 418.45
_chemical_name_systematic 1-Methyl-3-[2,2,2-trifluoro-1-(1-methyl-1<i>H</i>-indol-3-yl)-1-phenylethyl]-1<i>H</i>-indole
_space_group_IT_number 14
_symmetry_cell_setting monoclinic
_symmetry_space_group_name_Hall '-P 2ybc'
_symmetry_space_group_name_H-M 'P 1 21/c 1'
_atom_sites_solution_hydrogens geom
_atom_sites_solution_primary direct
_atom_sites_solution_secondary difmap
_audit_creation_method SHELXL-97
_cell_angle_alpha 90.00
_cell_angle_beta 102.571(4)
_cell_angle_gamma 90.00
_cell_formula_units_Z 4
_cell_length_a 10.0033(3)
_cell_length_b 12.9427(3)
_cell_length_c 16.2699(7)
_cell_measurement_reflns_used 7360
_cell_measurement_temperature 298(2)
_cell_measurement_theta_max 72.1750
_cell_measurement_theta_min 4.3790
_cell_volume 2055.96(12)
_computing_cell_refinement
;
SAINT (Bruker, 2002)
;
_computing_data_collection
;
SMART (Bruker, 2002)
;
_computing_data_reduction
;
SAINT (Bruker, 2002)
;
_computing_molecular_graphics
;
DIAMOND (Brandenburg, 2006)
;
_computing_publication_material
;
SHELXTL (Sheldrick, 2008) and local programs
;
_computing_structure_refinement
;
SHELXL97 (Sheldrick, 2008)
;
_computing_structure_solution
;
SHELXTL (Sheldrick, 2008)
;
_diffrn_ambient_temperature 298(2)
_diffrn_detector_area_resol_mean 16.0356
_diffrn_measured_fraction_theta_full 1.000
_diffrn_measured_fraction_theta_max 1.000
_diffrn_measurement_device_type 'Bruker SMART'
_diffrn_measurement_method '\w scans'
_diffrn_radiation_monochromator graphite
_diffrn_radiation_source 'fine-focus sealed tube'
_diffrn_radiation_type CuK\a
_diffrn_radiation_wavelength 1.54178
_diffrn_reflns_av_R_equivalents 0.0308
_diffrn_reflns_av_sigmaI/netI 0.0211
_diffrn_reflns_limit_h_max 11
_diffrn_reflns_limit_h_min -11
_diffrn_reflns_limit_k_max 15
_diffrn_reflns_limit_k_min -15
_diffrn_reflns_limit_l_max 14
_diffrn_reflns_limit_l_min -18
_diffrn_reflns_number 19108
_diffrn_reflns_theta_full 64.00
_diffrn_reflns_theta_max 64.00
_diffrn_reflns_theta_min 4.41
_exptl_absorpt_coefficient_mu 0.815
_exptl_absorpt_correction_T_max 0.7920
_exptl_absorpt_correction_T_min 0.7362
_exptl_absorpt_correction_type multi-scan
_exptl_absorpt_process_details
;
(SADABS; Bruker, 2002)
;
_exptl_crystal_colour colourless
_exptl_crystal_density_diffrn 1.352
_exptl_crystal_density_method 'not measured'
_exptl_crystal_description block
_exptl_crystal_F_000 872
_exptl_crystal_size_max 0.40
_exptl_crystal_size_mid 0.40
_exptl_crystal_size_min 0.30
_refine_diff_density_max 0.231
_refine_diff_density_min -0.252
_refine_ls_extinction_method none
_refine_ls_goodness_of_fit_ref 1.133
_refine_ls_hydrogen_treatment constr
_refine_ls_matrix_type full
_refine_ls_number_parameters 282
_refine_ls_number_reflns 3404
_refine_ls_number_restraints 6
_refine_ls_restrained_S_all 1.183
_refine_ls_R_factor_all 0.0577
_refine_ls_R_factor_gt 0.0467
_refine_ls_shift/su_max 0.000
_refine_ls_shift/su_mean 0.000
_refine_ls_structure_factor_coef Fsqd
_refine_ls_weighting_details 'calc w=1/[\s^2^(Fo^2^)+(0.1000P)^2^] where P=(Fo^2^+2Fc^2^)/3'
_refine_ls_weighting_scheme calc
_refine_ls_wR_factor_gt 0.1425
_refine_ls_wR_factor_ref 0.1526
_reflns_number_gt 2777
_reflns_number_total 3404
_reflns_threshold_expression I>2\s(I)
_cod_data_source_file hb7291sup1.cif
_cod_data_source_block I
_cod_original_sg_symbol_H-M 'P 21/c'
_cod_database_code 2240065
_cod_database_fobs_code 2240065

loop_
_symmetry_equiv_pos_as_xyz
'x, y, z'
'-x, y+1/2, -z+1/2'
'-x, -y, -z'
'x, -y-1/2, z-1/2'

loop_
_atom_site_type_symbol
_atom_site_label
_atom_site_fract_x
_atom_site_fract_y
_atom_site_fract_z
_atom_site_U_iso_or_equiv
_atom_site_adp_type
_atom_site_calc_flag
_atom_site_refinement_flags
_atom_site_occupancy
_atom_site_symmetry_multiplicity
C C1 0.8971(2) 0.93480(14) 0.14490(13) 0.0485(5) Uani d . 1 1
C C2 0.90591(17) 0.81813(12) 0.27157(12) 0.0416(4) Uani d . 1 1
C C3 1.0436(2) 0.79615(15) 0.27931(16) 0.0585(6) Uani d . 1 1
H H3 1.0866 0.8132 0.2359 0.070 Uiso calc R 1 1
C C4 1.1181(2) 0.74862(17) 0.35173(18) 0.0725(6) Uani d U 1 1
H H4 1.2106 0.7347 0.3563 0.087 Uiso calc R 1 1
C C5 1.0571(3) 0.72209(18) 0.41642(17) 0.0746(7) Uani d U 1 1
H H5 1.1074 0.6908 0.4648 0.090 Uiso calc R 1 1
C C6 0.9224(3) 0.7424(2) 0.40857(16) 0.0842(8) Uani d . 1 1
H H6 0.8796 0.7243 0.4518 0.101 Uiso calc R 1 1
C C7 0.8474(2) 0.78956(18) 0.33715(14) 0.0653(6) Uani d . 1 1
H H7 0.7548 0.8024 0.3333 0.078 Uiso calc R 1 1
C C8 0.81404(17) 0.86376(12) 0.19119(11) 0.0391(4) Uani d . 1 1
C C9 0.75931(17) 0.77574(12) 0.13113(11) 0.0396(4) Uani d . 1 1
C C10 0.80448(18) 0.67582(13) 0.14276(13) 0.0439(5) Uani d . 1 1
H H10 0.8679 0.6525 0.1896 0.053 Uiso calc R 1 1
C C11 0.7736(3) 0.50593(14) 0.06680(18) 0.0735(7) Uani d . 1 1
H H11A 0.8341 0.4812 0.1170 0.110 Uiso calc R 1 1
H H11B 0.8162 0.4975 0.0198 0.110 Uiso calc R 1 1
H H11C 0.6897 0.4673 0.0571 0.110 Uiso calc R 1 1
C C12 0.65732(18) 0.67488(14) 0.01879(13) 0.0470(5) Uani d . 1 1
C C13 0.5755(2) 0.64716(18) -0.05864(14) 0.0593(6) Uani d . 1 1
H H13 0.5734 0.5794 -0.0780 0.071 Uiso calc R 1 1
C C14 0.4989(2) 0.7221(2) -0.10526(15) 0.0660(6) Uani d . 1 1
H H14 0.4439 0.7053 -0.1573 0.079 Uiso calc R 1 1
C C15 0.5014(2) 0.82402(19) -0.07616(14) 0.0629(6) Uani d . 1 1
H H15 0.4470 0.8737 -0.1088 0.075 Uiso calc R 1 1
C C16 0.5830(2) 0.85165(16) -0.00007(13) 0.0526(5) Uani d . 1 1
H H16 0.5845 0.9198 0.0181 0.063 Uiso calc R 1 1
C C17 0.66373(17) 0.77767(13) 0.04998(12) 0.0429(4) Uani d . 1 1
C C18 0.69956(17) 0.92828(12) 0.21498(12) 0.0395(4) Uani d . 1 1
C C19 0.56319(18) 0.91173(13) 0.18853(13) 0.0448(5) Uani d . 1 1
H H19 0.5246 0.8602 0.1509 0.054 Uiso calc R 1 1
C C20 0.3410(2) 0.98931(19) 0.20577(18) 0.0737(7) Uani d . 1 1
H H20A 0.3087 0.9838 0.2570 0.111 Uiso calc R 1 1
H H20B 0.3023 0.9347 0.1681 0.111 Uiso calc R 1 1
H H20C 0.3140 1.0548 0.1797 0.111 Uiso calc R 1 1
C C21 0.71382(19) 1.01305(12) 0.27379(11) 0.0400(4) Uani d . 1 1
C C22 0.57992(19) 1.04430(13) 0.27690(12) 0.0432(5) Uani d . 1 1
C C23 0.5550(2) 1.12422(14) 0.32890(13) 0.0545(5) Uani d . 1 1
H H23 0.4661 1.1446 0.3296 0.065 Uiso calc R 1 1
C C24 0.6655(2) 1.17181(15) 0.37903(14) 0.0597(6) Uani d . 1 1
H H24 0.6514 1.2253 0.4144 0.072 Uiso calc R 1 1
C C25 0.7983(2) 1.14148(15) 0.37790(13) 0.0588(6) Uani d . 1 1
H H25 0.8716 1.1750 0.4127 0.071 Uiso calc R 1 1
C C26 0.8237(2) 1.06329(14) 0.32659(13) 0.0495(5) Uani d . 1 1
H H26 0.9133 1.0438 0.3269 0.059 Uiso calc R 1 1
F F1 0.98159(12) 0.88259(9) 0.10610(8) 0.0695(4) Uani d . 1 1
F F2 0.97670(12) 1.00240(8) 0.19548(8) 0.0601(4) Uani d . 1 1
F F3 0.81633(14) 0.99051(9) 0.08467(8) 0.0687(4) Uani d . 1 1
N N1 0.74426(16) 0.61530(11) 0.07676(11) 0.0496(4) Uani d . 1 1
N N2 0.48958(16) 0.98118(12) 0.22466(11) 0.0487(4) Uani d . 1 1

loop_
_atom_site_aniso_label
_atom_site_aniso_U_11
_atom_site_aniso_U_22
_atom_site_aniso_U_33
_atom_site_aniso_U_12
_atom_site_aniso_U_13
_atom_site_aniso_U_23
C1 0.0517(11) 0.0426(10) 0.0555(13) -0.0087(8) 0.0209(10) -0.0075(9)
C2 0.0391(9) 0.0345(8) 0.0515(11) 0.0010(7) 0.0105(8) -0.0099(8)
C3 0.0424(11) 0.0514(11) 0.0826(16) 0.0015(9) 0.0154(11) 0.0027(11)
C4 0.0506(12) 0.0616(12) 0.0940(16) 0.0091(9) -0.0089(11) -0.0052(12)
C5 0.0772(14) 0.0613(12) 0.0745(15) 0.0202(11) -0.0074(12) -0.0103(11)
C6 0.109(2) 0.0920(18) 0.0557(15) 0.0494(16) 0.0258(14) 0.0135(14)
C7 0.0639(13) 0.0758(14) 0.0626(14) 0.0301(11) 0.0278(12) 0.0159(12)
C8 0.0380(9) 0.0352(8) 0.0462(11) -0.0019(7) 0.0138(8) -0.0044(8)
C9 0.0373(9) 0.0374(8) 0.0466(11) -0.0033(7) 0.0148(8) -0.0046(8)
C10 0.0398(9) 0.0407(9) 0.0527(11) -0.0009(7) 0.0130(8) -0.0053(8)
C11 0.0742(16) 0.0415(11) 0.104(2) -0.0002(10) 0.0176(15) -0.0232(12)
C12 0.0421(10) 0.0492(10) 0.0544(12) -0.0077(8) 0.0207(9) -0.0114(9)
C13 0.0516(12) 0.0693(13) 0.0602(14) -0.0142(10) 0.0193(11) -0.0225(12)
C14 0.0522(13) 0.0952(17) 0.0506(13) -0.0138(12) 0.0114(10) -0.0152(13)
C15 0.0555(13) 0.0796(15) 0.0523(13) -0.0036(11) 0.0088(11) 0.0079(12)
C16 0.0546(12) 0.0522(11) 0.0520(12) -0.0021(9) 0.0139(10) 0.0031(9)
C17 0.0397(9) 0.0451(9) 0.0471(11) -0.0053(7) 0.0160(8) -0.0024(8)
C18 0.0379(9) 0.0339(8) 0.0479(11) 0.0002(7) 0.0122(8) -0.0003(7)
C19 0.0439(11) 0.0394(9) 0.0536(12) -0.0021(7) 0.0158(9) -0.0043(8)
C20 0.0411(12) 0.0856(16) 0.0958(18) 0.0071(10) 0.0178(12) -0.0080(14)
C21 0.0449(10) 0.0336(8) 0.0438(11) 0.0030(7) 0.0149(8) 0.0024(8)
C22 0.0486(11) 0.0378(9) 0.0458(11) 0.0077(8) 0.0158(9) 0.0063(8)
C23 0.0634(13) 0.0467(10) 0.0577(13) 0.0172(9) 0.0229(11) 0.0046(10)
C24 0.0797(15) 0.0457(11) 0.0567(13) 0.0118(10) 0.0215(12) -0.0083(10)
C25 0.0703(14) 0.0513(11) 0.0533(13) -0.0043(10) 0.0100(11) -0.0078(10)
C26 0.0502(11) 0.0474(10) 0.0521(12) -0.0005(8) 0.0136(10) -0.0043(9)
F1 0.0729(9) 0.0667(7) 0.0836(9) -0.0156(6) 0.0494(8) -0.0168(7)
F2 0.0601(8) 0.0503(6) 0.0739(8) -0.0207(5) 0.0237(6) -0.0113(6)
F3 0.0744(9) 0.0618(7) 0.0694(9) -0.0140(6) 0.0146(7) 0.0183(6)
N1 0.0489(9) 0.0375(8) 0.0639(11) -0.0034(7) 0.0161(8) -0.0134(8)
N2 0.0383(9) 0.0505(9) 0.0599(11) 0.0047(7) 0.0162(8) -0.0011(8)

loop_
_atom_type_symbol
_atom_type_description
_atom_type_scat_dispersion_real
_atom_type_scat_dispersion_imag
_atom_type_scat_source
C C 0.0181 0.0091 'International Tables Vol C Tables 4.2.6.8 and 6.1.1.4'
H H 0.0000 0.0000 'International Tables Vol C Tables 4.2.6.8 and 6.1.1.4'
N N 0.0311 0.0180 'International Tables Vol C Tables 4.2.6.8 and 6.1.1.4'
F F 0.0727 0.0534 'International Tables Vol C Tables 4.2.6.8 and 6.1.1.4'

loop_
_geom_angle_atom_site_label_1
_geom_angle_atom_site_label_2
_geom_angle_atom_site_label_3
_geom_angle
F3 C1 F2 106.37(15)
F3 C1 F1 105.59(15)
F2 C1 F1 105.51(15)
F3 C1 C8 112.05(15)
F2 C1 C8 113.65(16)
F1 C1 C8 113.03(14)
C7 C2 C3 117.21(19)
C7 C2 C8 119.02(16)
C3 C2 C8 123.56(17)
C2 C3 C4 120.4(2)
C2 C3 H3 119.8
C4 C3 H3 119.8
C5 C4 C3 121.0(2)
C5 C4 H4 119.5
C3 C4 H4 119.5
C6 C5 C4 118.7(2)
C6 C5 H5 120.6
C4 C5 H5 120.6
C5 C6 C7 120.9(2)
C5 C6 H6 119.6
C7 C6 H6 119.6
C2 C7 C6 121.8(2)
C2 C7 H7 119.1
C6 C7 H7 119.1
C9 C8 C18 112.66(14)
C9 C8 C1 106.82(14)
C18 C8 C1 108.08(13)
C9 C8 C2 108.79(13)
C18 C8 C2 109.53(14)
C1 C8 C2 110.94(15)
C10 C9 C17 105.90(15)
C10 C9 C8 123.78(17)
C17 C9 C8 130.10(15)
N1 C10 C9 111.03(17)
N1 C10 H10 124.5
C9 C10 H10 124.5
N1 C11 H11A 109.5
N1 C11 H11B 109.5
H11A C11 H11B 109.5
N1 C11 H11C 109.5
H11A C11 H11C 109.5
H11B C11 H11C 109.5
N1 C12 C13 129.57(18)
N1 C12 C17 107.95(16)
C13 C12 C17 122.5(2)
C14 C13 C12 118.0(2)
C14 C13 H13 121.0
C12 C13 H13 121.0
C13 C14 C15 121.1(2)
C13 C14 H14 119.4
C15 C14 H14 119.4
C16 C15 C14 120.9(2)
C16 C15 H15 119.6
C14 C15 H15 119.6
C15 C16 C17 120.2(2)
C15 C16 H16 119.9
C17 C16 H16 119.9
C16 C17 C12 117.33(18)
C16 C17 C9 136.51(17)
C12 C17 C9 106.16(16)
C19 C18 C21 106.15(15)
C19 C18 C8 126.10(15)
C21 C18 C8 127.61(15)
C18 C19 N2 110.93(16)
C18 C19 H19 124.5
N2 C19 H19 124.5
N2 C20 H20A 109.5
N2 C20 H20B 109.5
H20A C20 H20B 109.5
N2 C20 H20C 109.5
H20A C20 H20C 109.5
H20B C20 H20C 109.5
C26 C21 C22 118.04(16)
C26 C21 C18 135.37(16)
C22 C21 C18 106.52(16)
N2 C22 C23 129.75(18)
N2 C22 C21 108.09(15)
C23 C22 C21 122.12(19)
C24 C23 C22 117.91(19)
C24 C23 H23 121.0
C22 C23 H23 121.0
C23 C24 C25 121.02(18)
C23 C24 H24 119.5
C25 C24 H24 119.5
C26 C25 C24 121.4(2)
C26 C25 H25 119.3
C24 C25 H25 119.3
C25 C26 C21 119.47(19)
C25 C26 H26 120.3
C21 C26 H26 120.3
C10 N1 C12 108.95(15)
C10 N1 C11 125.48(18)
C12 N1 C11 125.48(18)
C22 N2 C19 108.28(16)
C22 N2 C20 126.47(16)
C19 N2 C20 125.14(18)

loop_
_geom_bond_atom_site_label_1
_geom_bond_atom_site_label_2
_geom_bond_distance
C1 F3 1.337(2)
C1 F2 1.338(2)
C1 F1 1.342(2)
C1 C8 1.541(2)
C2 C7 1.375(3)
C2 C3 1.385(3)
C2 C8 1.543(3)
C3 C4 1.393(3)
C3 H3 0.9300
C4 C5 1.370(4)
C4 H4 0.9300
C5 C6 1.351(4)
C5 H5 0.9300
C6 C7 1.381(3)
C6 H6 0.9300
C7 H7 0.9300
C8 C9 1.523(2)
C8 C18 1.533(2)
C9 C10 1.369(2)
C9 C17 1.452(3)
C10 N1 1.359(2)
C10 H10 0.9300
C11 N1 1.462(2)
C11 H11A 0.9600
C11 H11B 0.9600
C11 H11C 0.9600
C12 N1 1.372(3)
C12 C13 1.392(3)
C12 C17 1.420(2)
C13 C14 1.360(3)
C13 H13 0.9300
C14 C15 1.400(3)
C14 H14 0.9300
C15 C16 1.374(3)
C15 H15 0.9300
C16 C17 1.395(3)
C16 H16 0.9300
C18 C19 1.355(2)
C18 C21 1.442(2)
C19 N2 1.373(2)
C19 H19 0.9300
C20 N2 1.454(3)
C20 H20A 0.9600
C20 H20B 0.9600
C20 H20C 0.9600
C21 C26 1.400(3)
C21 C22 1.410(3)
C22 N2 1.368(3)
C22 C23 1.393(3)
C23 C24 1.369(3)
C23 H23 0.9300
C24 C25 1.390(3)
C24 H24 0.9300
C25 C26 1.370(3)
C25 H25 0.9300
C26 H26 0.9300

loop_
_geom_hbond_atom_site_label_D
_geom_hbond_atom_site_label_H
_geom_hbond_atom_site_label_A
_geom_hbond_distance_DH
_geom_hbond_distance_HA
_geom_hbond_distance_DA
_geom_hbond_angle_DHA
_geom_hbond_publ_flag
C3 H3 F1 0.93 2.32 2.969(3) 126 y
C16 H16 F3 0.93 2.51 3.029(2) 116 y
C26 H26 F2 0.93 2.42 2.989(2) 120 y

loop_
_geom_torsion_atom_site_label_1
_geom_torsion_atom_site_label_2
_geom_torsion_atom_site_label_3
_geom_torsion_atom_site_label_4
_geom_torsion
C7 C2 C3 C4 -1.0(3)
C8 C2 C3 C4 -175.69(17)
C2 C3 C4 C5 0.4(3)
C3 C4 C5 C6 0.4(4)
C4 C5 C6 C7 -0.5(4)
C3 C2 C7 C6 1.0(3)
C8 C2 C7 C6 175.9(2)
C5 C6 C7 C2 -0.2(4)
F3 C1 C8 C9 73.56(17)
F2 C1 C8 C9 -165.82(15)
F1 C1 C8 C9 -45.6(2)
F3 C1 C8 C18 -47.91(19)
F2 C1 C8 C18 72.7(2)
F1 C1 C8 C18 -167.07(16)
F3 C1 C8 C2 -168.01(13)
F2 C1 C8 C2 -47.39(19)
F1 C1 C8 C2 72.83(19)
C7 C2 C8 C9 -89.0(2)
C3 C2 C8 C9 85.5(2)
C7 C2 C8 C18 34.5(2)
C3 C2 C8 C18 -150.95(16)
C7 C2 C8 C1 153.72(18)
C3 C2 C8 C1 -31.7(2)
C18 C8 C9 C10 -131.40(17)
C1 C8 C9 C10 110.07(19)
C2 C8 C9 C10 -9.8(2)
C18 C8 C9 C17 54.7(2)
C1 C8 C9 C17 -63.9(2)
C2 C8 C9 C17 176.33(16)
C17 C9 C10 N1 -0.82(19)
C8 C9 C10 N1 -175.99(15)
N1 C12 C13 C14 -179.21(18)
C17 C12 C13 C14 -0.4(3)
C12 C13 C14 C15 -0.3(3)
C13 C14 C15 C16 1.0(3)
C14 C15 C16 C17 -0.8(3)
C15 C16 C17 C12 0.1(3)
C15 C16 C17 C9 -179.65(19)
N1 C12 C17 C16 179.56(15)
C13 C12 C17 C16 0.5(3)
N1 C12 C17 C9 -0.62(18)
C13 C12 C17 C9 -179.68(16)
C10 C9 C17 C16 -179.4(2)
C8 C9 C17 C16 -4.6(3)
C10 C9 C17 C12 0.87(18)
C8 C9 C17 C12 175.62(16)
C9 C8 C18 C19 0.9(2)
C1 C8 C18 C19 118.7(2)
C2 C8 C18 C19 -120.32(19)
C9 C8 C18 C21 176.09(16)
C1 C8 C18 C21 -66.1(2)
C2 C8 C18 C21 54.9(2)
C21 C18 C19 N2 1.4(2)
C8 C18 C19 N2 177.41(16)
C19 C18 C21 C26 175.2(2)
C8 C18 C21 C26 -0.7(3)
C19 C18 C21 C22 -1.6(2)
C8 C18 C21 C22 -177.52(16)
C26 C21 C22 N2 -176.26(15)
C18 C21 C22 N2 1.21(19)
C26 C21 C22 C23 1.5(3)
C18 C21 C22 C23 178.98(16)
N2 C22 C23 C24 176.23(19)
C21 C22 C23 C24 -1.0(3)
C22 C23 C24 C25 0.1(3)
C23 C24 C25 C26 0.2(3)
C24 C25 C26 C21 0.3(3)
C22 C21 C26 C25 -1.1(3)
C18 C21 C26 C25 -177.68(18)
C9 C10 N1 C12 0.4(2)
C9 C10 N1 C11 177.06(19)
C13 C12 N1 C10 179.10(18)
C17 C12 N1 C10 0.1(2)
C13 C12 N1 C11 2.5(3)
C17 C12 N1 C11 -176.47(19)
C23 C22 N2 C19 -177.94(18)
C21 C22 N2 C19 -0.4(2)
C23 C22 N2 C20 5.7(3)
C21 C22 N2 C20 -176.8(2)
C18 C19 N2 C22 -0.6(2)
C18 C19 N2 C20 175.8(2)
